data_7206423
loop_
_publ_author_name
'Gelbrich, Thomas'
'Rossi, Denise'
'H\"afele, Clemens A.'
'Griesser, Ulrich J.'

_publ_section_title
;
 Barbiturates with hydrogen-bonded layer and framework structures
;
_journal_issue 17
_journal_name_full CrystEngComm
_journal_page_first 5502
_journal_paper_doi 10.1039/c1ce05430a
_journal_volume 13
_journal_year 2011
_chemical_formula_moiety 'C4 H2 Br2 N2 O3'
_chemical_formula_sum 'C4 H2 Br2 N2 O3'
_chemical_formula_weight 285.90
_chemical_melting_point 498
_chemical_name_systematic
;
5,5-dibromorobarbituric acid
;
_space_group_IT_number 14
_symmetry_cell_setting monoclinic
_symmetry_space_group_name_Hall '-P 2ybc'
_symmetry_space_group_name_H-M 'P 1 21/c 1'
_atom_sites_solution_hydrogens geom
_atom_sites_solution_primary direct
_atom_sites_solution_secondary difmap
_cell_angle_alpha 90.00
_cell_angle_beta 110.493(8)
_cell_angle_gamma 90.00
_cell_formula_units_Z 8
_cell_length_a 17.5105(12)
_cell_length_b 6.6869(3)
_cell_length_c 13.6714(9)
_cell_measurement_reflns_used 3336
_cell_measurement_temperature 173(2)
_cell_measurement_theta_max 28.5960
_cell_measurement_theta_min 2.4785
_cell_volume 1499.49(18)
_computing_cell_refinement
;
CrysAlisPro, Oxford Diffraction Ltd.,
Version 1.171.33.55 (release 05-01-2010 CrysAlis171 .NET)
(compiled Jan 5 2010,16:28:46)
;
_computing_data_collection
;
CrysAlisPro, Oxford Diffraction Ltd.,
Version 1.171.33.55 (release 05-01-2010 CrysAlis171 .NET)
(compiled Jan 5 2010,16:28:46)
;
_computing_data_reduction
;
CrysAlisPro, Oxford Diffraction Ltd.,
Version 1.171.33.55 (release 05-01-2010 CrysAlis171 .NET)
(compiled Jan 5 2010,16:28:46)
;
_computing_structure_refinement 'SHELXL-97 (Sheldrick, 2008)'
_computing_structure_solution 'SHELXS-97 (Sheldrick, 2008)'
_diffrn_ambient_temperature 173(2)
_diffrn_detector_area_resol_mean 10.3575
_diffrn_measured_fraction_theta_full 0.992
_diffrn_measured_fraction_theta_max 0.992
_diffrn_measurement_device_type 'Xcalibur, Ruby, Gemini ultra'
_diffrn_measurement_method '\w scans'
_diffrn_radiation_monochromator graphite
_diffrn_radiation_source 'Enhance (Mo) X-ray Source'
_diffrn_radiation_type 'Mo K\a'
_diffrn_radiation_wavelength 0.71073
_diffrn_reflns_av_R_equivalents 0.0556
_diffrn_reflns_av_sigmaI/netI 0.0746
_diffrn_reflns_limit_h_max 20
_diffrn_reflns_limit_h_min -20
_diffrn_reflns_limit_k_max 7
_diffrn_reflns_limit_k_min -8
_diffrn_reflns_limit_l_max 16
_diffrn_reflns_limit_l_min -16
_diffrn_reflns_number 8767
_diffrn_reflns_theta_full 25.00
_diffrn_reflns_theta_max 25.25
_diffrn_reflns_theta_min 2.48
_exptl_absorpt_coefficient_mu 10.768
_exptl_absorpt_correction_T_max 0.2950
_exptl_absorpt_correction_T_min 0.2220
_exptl_absorpt_correction_type multi-scan
_exptl_absorpt_process_details
;
CrysAlisPro, Oxford Diffraction Ltd.,
Version 1.171.33.55 (release 05-01-2010 CrysAlis171 .NET)
(compiled Jan 5 2010,16:28:46)
Empirical absorption correction using spherical harmonics,
implemented in SCALE3 ABSPACK scaling algorithm.
;
_exptl_crystal_colour colourless
_exptl_crystal_density_diffrn 2.533
_exptl_crystal_density_method 'not measured'
_exptl_crystal_description block
_exptl_crystal_F_000 1072
_exptl_crystal_size_max 0.20
_exptl_crystal_size_mid 0.15
_exptl_crystal_size_min 0.15
_refine_diff_density_max 0.733
_refine_diff_density_min -0.485
_refine_diff_density_rms 0.136
_refine_ls_extinction_method none
_refine_ls_goodness_of_fit_ref 0.883
_refine_ls_hydrogen_treatment mixed
_refine_ls_matrix_type full
_refine_ls_number_parameters 211
_refine_ls_number_reflns 2685
_refine_ls_number_restraints 4
_refine_ls_restrained_S_all 0.882
_refine_ls_R_factor_all 0.0597
_refine_ls_R_factor_gt 0.0349
_refine_ls_shift/su_max 0.000
_refine_ls_shift/su_mean 0.000
_refine_ls_structure_factor_coef Fsqd
_refine_ls_weighting_details 'calc w=1/[\s^2^(Fo^2^)+(0.0314P)^2^+0.0000P] where P=(Fo^2^+2Fc^2^)/3'
_refine_ls_weighting_scheme calc
_refine_ls_wR_factor_gt 0.0668
_refine_ls_wR_factor_ref 0.0696
_reflns_number_gt 1840
_reflns_number_total 2685
_reflns_threshold_expression >2sigma(I)
_cod_data_source_file c1ce05430a.txt
_cod_data_source_block 3b
_cod_original_cell_volume 1499.49(16)
_cod_original_sg_symbol_H-M P21/c
_cod_database_code 7206423

loop_
_symmetry_equiv_pos_as_xyz
'x, y, z'
'-x, y+1/2, -z+1/2'
'-x, -y, -z'
'x, -y-1/2, z-1/2'

loop_
_atom_site_label
_atom_site_type_symbol
_atom_site_fract_x
_atom_site_fract_y
_atom_site_fract_z
_atom_site_U_iso_or_equiv
_atom_site_adp_type
_atom_site_occupancy
_atom_site_symmetry_multiplicity
_atom_site_calc_flag
_atom_site_refinement_flags
Br1A Br 0.41455(4) 0.41658(9) 0.87560(5) 0.02490(17) Uani 1 1 d .
Br2A Br 0.32907(4) 0.11749(8) 0.68687(5) 0.02916(19) Uani 1 1 d .
O2A O 0.4036(3) 0.5925(6) 0.4601(3) 0.0248(10) Uani 1 1 d .
O4A O 0.2757(3) 0.6000(6) 0.6937(3) 0.0252(10) Uani 1 1 d .
O6A O 0.5246(2) 0.2634(6) 0.7619(3) 0.0195(9) Uani 1 1 d .
N1A N 0.4600(3) 0.4087(7) 0.6066(4) 0.0176(11) Uani 1 1 d D
H1A H 0.503(2) 0.390(8) 0.588(4) 0.021 Uiso 1 1 d D
N3A N 0.3344(3) 0.5693(7) 0.5708(4) 0.0166(11) Uani 1 1 d D
H3A H 0.298(3) 0.650(7) 0.529(3) 0.020 Uiso 1 1 d D
C2A C 0.3997(4) 0.5291(8) 0.5407(4) 0.0172(14) Uani 1 1 d .
C4A C 0.3280(4) 0.5290(8) 0.6651(4) 0.0166(13) Uani 1 1 d .
C5A C 0.3880(4) 0.3719(8) 0.7299(5) 0.0171(14) Uani 1 1 d .
C6A C 0.4660(4) 0.3440(8) 0.7041(5) 0.0164(13) Uani 1 1 d .
Br1B Br 0.09229(4) 0.43722(9) 0.45680(5) 0.02751(18) Uani 1 1 d .
Br2B Br 0.18678(4) 0.17514(9) 0.34270(5) 0.03037(18) Uani 1 1 d .
O2B O 0.0948(3) 0.6025(6) 0.0413(3) 0.0274(10) Uani 1 1 d .
O4B O 0.2106(2) 0.6864(6) 0.3876(3) 0.0226(9) Uani 1 1 d .
O6B O -0.0169(2) 0.2783(6) 0.2472(3) 0.0235(10) Uani 1 1 d .
N1B N 0.1599(3) 0.6188(6) 0.2163(4) 0.0162(11) Uani 1 1 d D
H1B H 0.197(3) 0.706(6) 0.211(4) 0.019 Uiso 1 1 d D
N3B N 0.0428(3) 0.4196(7) 0.1436(4) 0.0189(11) Uani 1 1 d D
H3B H 0.001(2) 0.403(9) 0.085(3) 0.023 Uiso 1 1 d D
C2B C 0.0990(3) 0.5506(8) 0.1290(5) 0.0172(14) Uani 1 1 d .
C4B C 0.1661(4) 0.5880(8) 0.3170(5) 0.0166(13) Uani 1 1 d .
C5B C 0.1169(3) 0.4101(8) 0.3321(4) 0.0143(12) Uani 1 1 d .
C6B C 0.0403(4) 0.3668(8) 0.2393(4) 0.0183(14) Uani 1 1 d .

loop_
_atom_site_aniso_label
_atom_site_aniso_U_11
_atom_site_aniso_U_22
_atom_site_aniso_U_33
_atom_site_aniso_U_23
_atom_site_aniso_U_13
_atom_site_aniso_U_12
Br1A 0.0304(4) 0.0281(3) 0.0184(3) 0.0025(3) 0.0114(3) 0.0020(3)
Br2A 0.0270(4) 0.0172(3) 0.0466(4) -0.0054(3) 0.0172(4) -0.0067(3)
O2A 0.028(3) 0.031(2) 0.018(2) 0.008(2) 0.011(2) 0.009(2)
O4A 0.026(3) 0.024(2) 0.032(3) -0.002(2) 0.017(2) 0.0129(19)
O6A 0.017(3) 0.016(2) 0.023(2) 0.0052(19) 0.005(2) 0.0042(18)
N1A 0.020(3) 0.019(3) 0.019(3) 0.001(2) 0.013(3) 0.008(2)
N3A 0.011(3) 0.020(3) 0.018(3) 0.004(2) 0.004(2) 0.006(2)
C2A 0.020(4) 0.016(3) 0.014(3) -0.005(3) 0.004(3) 0.000(3)
C4A 0.014(4) 0.016(3) 0.017(3) 0.001(3) 0.002(3) -0.001(3)
C5A 0.024(4) 0.008(3) 0.028(4) 0.001(2) 0.021(3) 0.000(2)
C6A 0.028(4) 0.007(3) 0.016(3) 0.001(3) 0.009(3) -0.004(3)
Br1B 0.0399(4) 0.0256(4) 0.0205(4) -0.0004(3) 0.0149(3) -0.0032(3)
Br2B 0.0320(4) 0.0170(3) 0.0409(4) 0.0050(3) 0.0113(3) 0.0106(3)
O2B 0.028(3) 0.033(3) 0.023(3) 0.005(2) 0.010(2) -0.009(2)
O4B 0.016(2) 0.024(2) 0.022(2) 0.000(2) -0.001(2) -0.0047(19)
O6B 0.020(3) 0.020(2) 0.030(3) 0.0009(19) 0.007(2) -0.0075(19)
N1B 0.015(3) 0.011(2) 0.021(3) 0.000(2) 0.005(3) -0.004(2)
N3B 0.030(3) 0.011(2) 0.019(3) -0.002(2) 0.012(3) -0.005(2)
C2B 0.014(4) 0.015(3) 0.024(4) -0.001(3) 0.009(3) 0.002(3)
C4B 0.016(4) 0.013(3) 0.018(3) 0.005(3) 0.003(3) 0.006(3)
C5B 0.009(3) 0.014(3) 0.017(3) 0.001(2) 0.001(3) -0.001(2)
C6B 0.025(4) 0.011(3) 0.025(4) 0.003(2) 0.017(3) 0.003(3)

loop_
_atom_type_symbol
_atom_type_description
_atom_type_scat_dispersion_real
_atom_type_scat_dispersion_imag
_atom_type_scat_source
C C 0.0033 0.0016 'International Tables Vol C Tables 4.2.6.8 and 6.1.1.4'
H H 0.0000 0.0000 'International Tables Vol C Tables 4.2.6.8 and 6.1.1.4'
N N 0.0061 0.0033 'International Tables Vol C Tables 4.2.6.8 and 6.1.1.4'
O O 0.0106 0.0060 'International Tables Vol C Tables 4.2.6.8 and 6.1.1.4'
Br Br -0.2901 2.4595 'International Tables Vol C Tables 4.2.6.8 and 6.1.1.4'

loop_
_geom_angle_atom_site_label_1
_geom_angle_atom_site_label_2
_geom_angle_atom_site_label_3
_geom_angle
C6A N1A C2A 126.8(5)
C4A N3A C2A 126.9(5)
O2A C2A N3A 121.7(5)
O2A C2A N1A 121.9(5)
N3A C2A N1A 116.4(5)
O4A C4A N3A 123.4(5)
O4A C4A C5A 121.8(5)
N3A C4A C5A 114.6(5)
C4A C5A C6A 115.8(4)
C4A C5A Br1A 111.4(3)
C6A C5A Br1A 110.3(4)
C4A C5A Br2A 103.8(4)
C6A C5A Br2A 104.0(3)
Br1A C5A Br2A 111.0(2)
O6A C6A N1A 123.1(5)
O6A C6A C5A 122.4(5)
N1A C6A C5A 114.5(5)
C4B N1B C2B 126.5(5)
C6B N3B C2B 124.3(5)
O2B C2B N1B 121.4(5)
O2B C2B N3B 121.2(6)
N1B C2B N3B 117.4(5)
O4B C4B N1B 122.0(5)
O4B C4B C5B 123.8(5)
N1B C4B C5B 114.0(5)
C6B C5B C4B 114.3(4)
C6B C5B Br1B 110.9(3)
C4B C5B Br1B 111.2(4)
C6B C5B Br2B 104.7(3)
C4B C5B Br2B 105.4(3)
Br1B C5B Br2B 109.9(3)
O6B C6B N3B 121.3(6)
O6B C6B C5B 122.6(5)
N3B C6B C5B 115.9(5)

loop_
_geom_bond_atom_site_label_1
_geom_bond_atom_site_label_2
_geom_bond_distance
Br1A C5A 1.904(6)
Br2A C5A 1.969(5)
O2A C2A 1.204(6)
O4A C4A 1.211(6)
O6A C6A 1.183(7)
N1A C6A 1.370(7)
N1A C2A 1.382(7)
N3A C4A 1.360(7)
N3A C2A 1.371(7)
C4A C5A 1.530(8)
C5A C6A 1.537(8)
Br1B C5B 1.907(5)
Br2B C5B 1.966(5)
O2B C2B 1.225(6)
O4B C4B 1.202(7)
O6B C6B 1.202(6)
N1B C4B 1.358(7)
N1B C2B 1.370(7)
N3B C6B 1.369(7)
N3B C2B 1.384(7)
C4B C5B 1.525(7)
C5B C6B 1.517(8)

loop_
_geom_hbond_atom_site_label_D
_geom_hbond_atom_site_label_H
_geom_hbond_atom_site_label_A
_geom_hbond_distance_DH
_geom_hbond_distance_HA
_geom_hbond_distance_DA
_geom_hbond_angle_DHA
_geom_hbond_site_symmetry_A
N1A H1A O2A 0.88(2) 1.97(2) 2.840(6) 168(5) 3_666
N3A H3A O4B 0.87(2) 2.02(4) 2.789(6) 146(5) .
N1B H1B O4A 0.89(2) 1.97(2) 2.860(6) 178(6) 4_575
N3B H3B O2B 0.88(2) 1.94(2) 2.820(7) 173(6) 3_565
